data_2222833
loop_
_publ_author_name
'Mahmoodi, Niusha'
'Ne\<cas, Marek'
'V\'icha, Robert'

_publ_section_title 3-(1-Adamantylamino)-3-methyl-1-phenylquinoline-2,4(1<i>H</i>,3<i>H</i>)-dione
_journal_coeditor_code PK2176
_journal_issue 8
_journal_name_full 'Acta Crystallographica Section E'
_journal_page_first o1866
_journal_paper_doi 10.1107/S1600536809026464
_journal_volume 65
_journal_year 2009
_chemical_formula_iupac 'C26 H28 N2 O2'
_chemical_formula_moiety 'C26 H28 N2 O2'
_chemical_formula_sum 'C26 H28 N2 O2'
_chemical_formula_weight 400.50
_chemical_melting_point_gt 451
_chemical_melting_point_lt 449
_chemical_name_systematic 3-(1-Adamantylamino)-3-methyl-1-phenylquinoline-2,4(1<i>H</i>,3<i>H</i>)-dione
_space_group_IT_number 14
_symmetry_cell_setting monoclinic
_symmetry_space_group_name_Hall '-P 2ybc'
_symmetry_space_group_name_H-M 'P 1 21/c 1'
_atom_sites_solution_hydrogens geom
_atom_sites_solution_primary direct
_atom_sites_solution_secondary difmap
_cell_angle_alpha 90.00
_cell_angle_beta 113.111(5)
_cell_angle_gamma 90.00
_cell_formula_units_Z 4
_cell_length_a 9.9714(4)
_cell_length_b 24.1041(11)
_cell_length_c 9.3805(5)
_cell_measurement_reflns_used 24803
_cell_measurement_temperature 120(2)
_cell_measurement_theta_max 27.48
_cell_measurement_theta_min 2.79
_cell_volume 2073.68(18)
_computing_cell_refinement 'Xcalibur (Oxford Diffraction, 2006)'
_computing_data_collection 'Xcalibur (Oxford Diffraction, 2006)'
_computing_data_reduction 'Xcalibur (Oxford Diffraction, 2006)'
_computing_molecular_graphics 'ORTEP-3 (Farrugia, 1997) and Mercury (Macrae <i>et al.</i>,  2008)'
_computing_publication_material 'SHELXL97 (Sheldrick, 2008)'
_computing_structure_refinement 'SHELXL97 (Sheldrick, 2008)'
_computing_structure_solution 'SHELXS97 (Sheldrick, 2008)'
_diffrn_ambient_temperature 120(2)
_diffrn_detector_area_resol_mean 0.06
_diffrn_measured_fraction_theta_full 0.999
_diffrn_measured_fraction_theta_max 0.999
_diffrn_measurement_device_type 'Kuma KM-4 CCD'
_diffrn_measurement_method \w
_diffrn_radiation_monochromator graphite
_diffrn_radiation_source 'fine-focus sealed tube'
_diffrn_radiation_type MoK\a
_diffrn_radiation_wavelength 0.71073
_diffrn_reflns_av_R_equivalents 0.0510
_diffrn_reflns_av_sigmaI/netI 0.0583
_diffrn_reflns_limit_h_max 11
_diffrn_reflns_limit_h_min -9
_diffrn_reflns_limit_k_max 28
_diffrn_reflns_limit_k_min -28
_diffrn_reflns_limit_l_max 11
_diffrn_reflns_limit_l_min -11
_diffrn_reflns_number 22477
_diffrn_reflns_theta_full 25.00
_diffrn_reflns_theta_max 25.00
_diffrn_reflns_theta_min 2.79
_diffrn_standards_number 0
_exptl_absorpt_coefficient_mu 0.081
_exptl_absorpt_correction_type none
_exptl_crystal_colour yellow
_exptl_crystal_density_diffrn 1.283
_exptl_crystal_density_method 'not measured'
_exptl_crystal_description block
_exptl_crystal_F_000 856
_exptl_crystal_size_max 0.30
_exptl_crystal_size_mid 0.30
_exptl_crystal_size_min 0.20
_refine_diff_density_max 0.527
_refine_diff_density_min -0.253
_refine_ls_extinction_method none
_refine_ls_goodness_of_fit_ref 0.880
_refine_ls_hydrogen_treatment constr
_refine_ls_matrix_type full
_refine_ls_number_parameters 272
_refine_ls_number_reflns 3648
_refine_ls_number_restraints 0
_refine_ls_restrained_S_all 0.880
_refine_ls_R_factor_all 0.0787
_refine_ls_R_factor_gt 0.0408
_refine_ls_shift/su_max 0.000
_refine_ls_shift/su_mean 0.000
_refine_ls_structure_factor_coef Fsqd
_refine_ls_weighting_details 'calc w=1/[\s^2^(Fo^2^)+(0.0645P)^2^] where P=(Fo^2^+2Fc^2^)/3'
_refine_ls_weighting_scheme calc
_refine_ls_wR_factor_gt 0.0992
_refine_ls_wR_factor_ref 0.1058
_reflns_number_gt 2226
_reflns_number_total 3648
_reflns_threshold_expression I>2\s(I)
_cod_data_source_file pk2176.cif
_cod_data_source_block I
_cod_original_cell_volume 2073.68(17)
_cod_original_sg_symbol_H-M 'P 21/c'
_cod_database_code 2222833
_cod_database_fobs_code 2222833

loop_
_symmetry_equiv_pos_as_xyz
'x, y, z'
'-x, y+1/2, -z+1/2'
'-x, -y, -z'
'x, -y-1/2, z-1/2'

loop_
_atom_site_type_symbol
_atom_site_label
_atom_site_fract_x
_atom_site_fract_y
_atom_site_fract_z
_atom_site_U_iso_or_equiv
_atom_site_adp_type
_atom_site_calc_flag
_atom_site_refinement_flags
_atom_site_occupancy
_atom_site_disorder_assembly
_atom_site_disorder_group
O O1 0.70469(14) 0.07427(5) 0.94015(15) 0.0323(3) Uani d . 1 . .
O O2 0.63111(15) 0.23091(5) 0.61207(17) 0.0406(4) Uani d . 1 . .
N N1 0.57413(16) 0.17819(6) 0.85742(19) 0.0350(4) Uani d . 1 . .
H H1A 0.6030 0.1960 0.9464 0.042 Uiso calc R 1 . .
N N2 0.73524(16) 0.06678(6) 0.71431(16) 0.0228(4) Uani d . 1 . .
C C1 0.4160(2) 0.16879(7) 0.7732(2) 0.0262(5) Uani d . 1 . .
C C2 0.3379(2) 0.22270(7) 0.6974(2) 0.0322(5) Uani d . 1 . .
H H2A 0.3761 0.2355 0.6203 0.039 Uiso calc R 1 . .
H H2B 0.3585 0.2518 0.7776 0.039 Uiso calc R 1 . .
C C3 0.1719(2) 0.21405(8) 0.6168(2) 0.0340(5) Uani d . 1 . .
H H3A 0.1237 0.2495 0.5680 0.041 Uiso calc R 1 . .
C C4 0.1132(2) 0.19508(8) 0.7362(2) 0.0390(6) Uani d . 1 . .
H H4A 0.0064 0.1897 0.6853 0.047 Uiso calc R 1 . .
H H4B 0.1327 0.2239 0.8171 0.047 Uiso calc R 1 . .
C C5 0.1858(2) 0.14072(9) 0.8107(2) 0.0370(5) Uani d . 1 . .
H H5A 0.1469 0.1284 0.8888 0.044 Uiso calc R 1 . .
C C6 0.1570(2) 0.09630(8) 0.6867(2) 0.0380(5) Uani d . 1 . .
H H6A 0.2053 0.0613 0.7351 0.046 Uiso calc R 1 . .
H H6B 0.0509 0.0893 0.6353 0.046 Uiso calc R 1 . .
C C7 0.2151(2) 0.11513(7) 0.5674(2) 0.0295(5) Uani d . 1 . .
H H7A 0.1943 0.0861 0.4855 0.035 Uiso calc R 1 . .
C C8 0.3816(2) 0.12404(8) 0.6483(2) 0.0316(5) Uani d . 1 . .
H H8A 0.4292 0.0888 0.6960 0.038 Uiso calc R 1 . .
H H8B 0.4207 0.1353 0.5707 0.038 Uiso calc R 1 . .
C C9 0.3527(2) 0.14983(8) 0.8907(2) 0.0350(5) Uani d . 1 . .
H H9A 0.3735 0.1782 0.9729 0.042 Uiso calc R 1 . .
H H9B 0.4003 0.1148 0.9402 0.042 Uiso calc R 1 . .
C C10 0.1428(2) 0.16958(8) 0.4931(2) 0.0334(5) Uani d . 1 . .
H H10A 0.1818 0.1817 0.4161 0.040 Uiso calc R 1 . .
H H10B 0.0363 0.1639 0.4385 0.040 Uiso calc R 1 . .
C C11 0.6844(2) 0.16025(7) 0.8039(2) 0.0265(5) Uani d . 1 . .
C C12 0.70522(19) 0.09696(7) 0.8239(2) 0.0256(5) Uani d . 1 . .
C C13 0.72468(19) 0.08849(7) 0.5697(2) 0.0234(4) Uani d . 1 . .
C C14 0.74683(19) 0.05400(8) 0.4616(2) 0.0271(5) Uani d . 1 . .
H H14A 0.7713 0.0161 0.4860 0.033 Uiso calc R 1 . .
C C15 0.7334(2) 0.07470(8) 0.3187(2) 0.0320(5) Uani d . 1 . .
H H15A 0.7493 0.0508 0.2463 0.038 Uiso calc R 1 . .
C C16 0.6972(2) 0.12964(8) 0.2799(2) 0.0342(5) Uani d . 1 . .
H H16A 0.6870 0.1434 0.1812 0.041 Uiso calc R 1 . .
C C17 0.6760(2) 0.16425(8) 0.3864(2) 0.0309(5) Uani d . 1 . .
H H17A 0.6519 0.2021 0.3606 0.037 Uiso calc R 1 . .
C C18 0.68945(19) 0.14453(7) 0.5323(2) 0.0250(4) Uani d . 1 . .
C C19 0.6637(2) 0.18194(7) 0.6430(2) 0.0285(5) Uani d . 1 . .
C C20 0.8325(2) 0.18413(7) 0.9155(2) 0.0344(5) Uani d . 1 . .
H H20A 0.8316 0.2246 0.9049 0.052 Uiso calc R 1 . .
H H20B 0.9110 0.1685 0.8898 0.052 Uiso calc R 1 . .
H H20C 0.8488 0.1744 1.0224 0.052 Uiso calc R 1 . .
C C21 0.7661(2) 0.00838(7) 0.74680(19) 0.0218(4) Uani d . 1 . .
C C22 0.9084(2) -0.01042(7) 0.80389(19) 0.0255(5) Uani d . 1 . .
H H22A 0.9861 0.0148 0.8194 0.031 Uiso calc R 1 . .
C C23 0.9372(2) -0.06604(8) 0.8385(2) 0.0306(5) Uani d . 1 . .
H H23A 1.0347 -0.0793 0.8764 0.037 Uiso calc R 1 . .
C C24 0.8235(2) -0.10230(8) 0.8176(2) 0.0335(5) Uani d . 1 . .
H H24A 0.8435 -0.1404 0.8427 0.040 Uiso calc R 1 . .
C C25 0.6813(2) -0.08353(8) 0.7607(2) 0.0350(5) Uani d . 1 . .
H H25A 0.6037 -0.1087 0.7467 0.042 Uiso calc R 1 . .
C C26 0.6517(2) -0.02784(7) 0.7239(2) 0.0299(5) Uani d . 1 . .
H H26A 0.5541 -0.0147 0.6834 0.036 Uiso calc R 1 . .

loop_
_atom_site_aniso_label
_atom_site_aniso_U_11
_atom_site_aniso_U_22
_atom_site_aniso_U_33
_atom_site_aniso_U_12
_atom_site_aniso_U_13
_atom_site_aniso_U_23
O1 0.0378(9) 0.0373(8) 0.0255(8) -0.0002(6) 0.0164(7) 0.0002(6)
O2 0.0436(9) 0.0292(8) 0.0539(10) 0.0039(7) 0.0245(8) 0.0057(7)
N1 0.0229(10) 0.0466(10) 0.0344(10) -0.0003(8) 0.0102(8) -0.0187(8)
N2 0.0263(9) 0.0234(8) 0.0208(8) 0.0005(7) 0.0117(7) 0.0007(7)
C1 0.0224(12) 0.0297(11) 0.0263(11) -0.0021(8) 0.0093(9) -0.0035(8)
C2 0.0351(13) 0.0297(11) 0.0341(12) -0.0013(9) 0.0161(10) -0.0044(9)
C3 0.0368(13) 0.0327(11) 0.0313(12) 0.0090(10) 0.0120(10) 0.0020(9)
C4 0.0324(13) 0.0495(13) 0.0382(13) -0.0009(10) 0.0171(11) -0.0093(10)
C5 0.0329(13) 0.0547(14) 0.0274(12) -0.0028(10) 0.0161(10) 0.0029(10)
C6 0.0361(13) 0.0414(12) 0.0361(12) -0.0090(10) 0.0137(10) 0.0019(10)
C7 0.0309(12) 0.0328(11) 0.0239(11) -0.0034(9) 0.0097(9) -0.0024(9)
C8 0.0305(12) 0.0320(11) 0.0326(12) -0.0005(9) 0.0127(10) -0.0024(9)
C9 0.0349(13) 0.0408(12) 0.0271(11) -0.0013(10) 0.0097(10) -0.0006(9)
C10 0.0328(13) 0.0402(12) 0.0272(11) -0.0022(9) 0.0116(10) 0.0002(9)
C11 0.0234(12) 0.0276(10) 0.0294(11) 0.0007(8) 0.0115(9) -0.0020(8)
C12 0.0205(11) 0.0319(11) 0.0231(11) 0.0005(8) 0.0074(9) -0.0020(9)
C13 0.0162(11) 0.0315(11) 0.0225(10) -0.0042(8) 0.0074(8) 0.0000(8)
C14 0.0248(12) 0.0300(11) 0.0272(11) -0.0018(9) 0.0108(9) -0.0003(9)
C15 0.0310(13) 0.0428(12) 0.0243(11) -0.0058(10) 0.0130(10) -0.0023(9)
C16 0.0323(13) 0.0461(13) 0.0250(11) -0.0074(10) 0.0120(10) 0.0060(9)
C17 0.0247(12) 0.0333(11) 0.0329(12) -0.0048(9) 0.0094(10) 0.0083(9)
C18 0.0177(11) 0.0300(11) 0.0277(11) -0.0012(8) 0.0091(9) 0.0038(8)
C19 0.0192(11) 0.0247(11) 0.0411(13) -0.0003(9) 0.0113(10) 0.0005(9)
C20 0.0284(13) 0.0300(11) 0.0423(13) -0.0007(9) 0.0112(10) -0.0042(9)
C21 0.0248(12) 0.0248(10) 0.0173(10) -0.0004(9) 0.0100(8) -0.0015(8)
C22 0.0260(12) 0.0294(11) 0.0209(10) -0.0038(9) 0.0092(9) -0.0019(8)
C23 0.0345(13) 0.0319(11) 0.0217(11) 0.0064(10) 0.0070(9) 0.0010(8)
C24 0.0531(16) 0.0258(11) 0.0241(11) 0.0018(11) 0.0177(11) 0.0020(9)
C25 0.0463(15) 0.0320(12) 0.0324(12) -0.0139(10) 0.0215(11) -0.0052(9)
C26 0.0256(12) 0.0348(12) 0.0309(12) -0.0028(9) 0.0128(9) -0.0021(9)

loop_
_atom_type_symbol
_atom_type_description
_atom_type_scat_dispersion_real
_atom_type_scat_dispersion_imag
_atom_type_scat_source
C C 0.0033 0.0016 'International Tables Vol C Tables 4.2.6.8 and 6.1.1.4'
H H 0.0000 0.0000 'International Tables Vol C Tables 4.2.6.8 and 6.1.1.4'
N N 0.0061 0.0033 'International Tables Vol C Tables 4.2.6.8 and 6.1.1.4'
O O 0.0106 0.0060 'International Tables Vol C Tables 4.2.6.8 and 6.1.1.4'

loop_
_geom_angle_atom_site_label_1
_geom_angle_atom_site_label_2
_geom_angle_atom_site_label_3
_geom_angle_site_symmetry_1
_geom_angle_site_symmetry_3
_geom_angle
_geom_angle_publ_flag
C11 N1 C1 . . 124.55(15) ?
C11 N1 H1A . . 117.7 ?
C1 N1 H1A . . 117.7 ?
C12 N2 C13 . . 124.03(15) ?
C12 N2 C21 . . 116.40(14) ?
C13 N2 C21 . . 119.32(14) ?
N1 C1 C8 . . 112.90(15) ?
N1 C1 C2 . . 110.97(14) ?
C8 C1 C2 . . 108.72(15) ?
N1 C1 C9 . . 108.31(15) ?
C8 C1 C9 . . 107.93(15) ?
C2 C1 C9 . . 107.85(15) ?
C1 C2 C3 . . 111.34(15) ?
C1 C2 H2A . . 109.4 ?
C3 C2 H2A . . 109.4 ?
C1 C2 H2B . . 109.4 ?
C3 C2 H2B . . 109.4 ?
H2A C2 H2B . . 108.0 ?
C10 C3 C4 . . 109.61(16) ?
C10 C3 C2 . . 108.44(15) ?
C4 C3 C2 . . 109.23(16) ?
C10 C3 H3A . . 109.8 ?
C4 C3 H3A . . 109.8 ?
C2 C3 H3A . . 109.8 ?
C3 C4 C5 . . 110.11(16) ?
C3 C4 H4A . . 109.6 ?
C5 C4 H4A . . 109.6 ?
C3 C4 H4B . . 109.6 ?
C5 C4 H4B . . 109.6 ?
H4A C4 H4B . . 108.2 ?
C6 C5 C4 . . 109.88(16) ?
C6 C5 C9 . . 108.32(16) ?
C4 C5 C9 . . 109.05(16) ?
C6 C5 H5A . . 109.9 ?
C4 C5 H5A . . 109.9 ?
C9 C5 H5A . . 109.9 ?
C7 C6 C5 . . 109.93(16) ?
C7 C6 H6A . . 109.7 ?
C5 C6 H6A . . 109.7 ?
C7 C6 H6B . . 109.7 ?
C5 C6 H6B . . 109.7 ?
H6A C6 H6B . . 108.2 ?
C6 C7 C10 . . 110.18(16) ?
C6 C7 C8 . . 109.08(16) ?
C10 C7 C8 . . 109.17(15) ?
C6 C7 H7A . . 109.5 ?
C10 C7 H7A . . 109.5 ?
C8 C7 H7A . . 109.5 ?
C1 C8 C7 . . 110.40(15) ?
C1 C8 H8A . . 109.6 ?
C7 C8 H8A . . 109.6 ?
C1 C8 H8B . . 109.6 ?
C7 C8 H8B . . 109.6 ?
H8A C8 H8B . . 108.1 ?
C1 C9 C5 . . 111.07(15) ?
C1 C9 H9A . . 109.4 ?
C5 C9 H9A . . 109.4 ?
C1 C9 H9B . . 109.4 ?
C5 C9 H9B . . 109.4 ?
H9A C9 H9B . . 108.0 ?
C3 C10 C7 . . 110.04(15) ?
C3 C10 H10A . . 109.7 ?
C7 C10 H10A . . 109.7 ?
C3 C10 H10B . . 109.7 ?
C7 C10 H10B . . 109.7 ?
H10A C10 H10B . . 108.2 ?
N1 C11 C19 . . 114.45(15) ?
N1 C11 C12 . . 109.83(15) ?
C19 C11 C12 . . 114.63(15) ?
N1 C11 C20 . . 107.98(15) ?
C19 C11 C20 . . 105.25(15) ?
C12 C11 C20 . . 103.83(14) ?
O1 C12 N2 . . 120.37(16) ?
O1 C12 C11 . . 120.26(16) ?
N2 C12 C11 . . 119.20(16) ?
C14 C13 C18 . . 119.17(16) ?
C14 C13 N2 . . 120.12(16) ?
C18 C13 N2 . . 120.70(16) ?
C15 C14 C13 . . 120.37(17) ?
C15 C14 H14A . . 119.8 ?
C13 C14 H14A . . 119.8 ?
C16 C15 C14 . . 120.99(18) ?
C16 C15 H15A . . 119.5 ?
C14 C15 H15A . . 119.5 ?
C17 C16 C15 . . 119.10(18) ?
C17 C16 H16A . . 120.5 ?
C15 C16 H16A . . 120.5 ?
C16 C17 C18 . . 121.18(18) ?
C16 C17 H17A . . 119.4 ?
C18 C17 H17A . . 119.4 ?
C17 C18 C13 . . 119.19(17) ?
C17 C18 C19 . . 120.23(17) ?
C13 C18 C19 . . 120.57(16) ?
O2 C19 C18 . . 121.71(18) ?
O2 C19 C11 . . 118.74(17) ?
C18 C19 C11 . . 119.50(15) ?
C11 C20 H20A . . 109.5 ?
C11 C20 H20B . . 109.5 ?
H20A C20 H20B . . 109.5 ?
C11 C20 H20C . . 109.5 ?
H20A C20 H20C . . 109.5 ?
H20B C20 H20C . . 109.5 ?
C22 C21 C26 . . 120.75(16) ?
C22 C21 N2 . . 120.11(15) ?
C26 C21 N2 . . 119.11(16) ?
C21 C22 C23 . . 119.75(17) ?
C21 C22 H22A . . 120.1 ?
C23 C22 H22A . . 120.1 ?
C24 C23 C22 . . 119.76(19) ?
C24 C23 H23A . . 120.1 ?
C22 C23 H23A . . 120.1 ?
C25 C24 C23 . . 120.53(18) ?
C25 C24 H24A . . 119.7 ?
C23 C24 H24A . . 119.7 ?
C24 C25 C26 . . 119.86(19) ?
C24 C25 H25A . . 120.1 ?
C26 C25 H25A . . 120.1 ?
C21 C26 C25 . . 119.33(19) ?
C21 C26 H26A . . 120.3 ?
C25 C26 H26A . . 120.3 ?

loop_
_geom_bond_atom_site_label_1
_geom_bond_atom_site_label_2
_geom_bond_site_symmetry_2
_geom_bond_distance
_geom_bond_publ_flag
O1 C12 . 1.222(2) ?
O2 C19 . 1.229(2) ?
N1 C11 . 1.443(2) ?
N1 C1 . 1.478(2) ?
N1 H1A . 0.8800 ?
N2 C12 . 1.384(2) ?
N2 C13 . 1.419(2) ?
N2 C21 . 1.448(2) ?
C1 C8 . 1.529(2) ?
C1 C2 . 1.538(2) ?
C1 C9 . 1.539(3) ?
C2 C3 . 1.540(3) ?
C2 H2A . 0.9900 ?
C2 H2B . 0.9900 ?
C3 C10 . 1.521(3) ?
C3 C4 . 1.523(3) ?
C3 H3A . 1.0000 ?
C4 C5 . 1.527(3) ?
C4 H4A . 0.9900 ?
C4 H4B . 0.9900 ?
C5 C6 . 1.523(3) ?
C5 C9 . 1.549(3) ?
C5 H5A . 1.0000 ?
C6 C7 . 1.517(3) ?
C6 H6A . 0.9900 ?
C6 H6B . 0.9900 ?
C7 C10 . 1.528(2) ?
C7 C8 . 1.546(3) ?
C7 H7A . 1.0000 ?
C8 H8A . 0.9900 ?
C8 H8B . 0.9900 ?
C9 H9A . 0.9900 ?
C9 H9B . 0.9900 ?
C10 H10A . 0.9900 ?
C10 H10B . 0.9900 ?
C11 C19 . 1.533(3) ?
C11 C12 . 1.541(3) ?
C11 C20 . 1.548(3) ?
C13 C14 . 1.394(2) ?
C13 C18 . 1.405(2) ?
C14 C15 . 1.387(2) ?
C14 H14A . 0.9500 ?
C15 C16 . 1.383(3) ?
C15 H15A . 0.9500 ?
C16 C17 . 1.380(3) ?
C16 H16A . 0.9500 ?
C17 C18 . 1.404(3) ?
C17 H17A . 0.9500 ?
C18 C19 . 1.472(3) ?
C20 H20A . 0.9800 ?
C20 H20B . 0.9800 ?
C20 H20C . 0.9800 ?
C21 C22 . 1.381(2) ?
C21 C26 . 1.384(2) ?
C22 C23 . 1.383(2) ?
C22 H22A . 0.9500 ?
C23 C24 . 1.383(3) ?
C23 H23A . 0.9500 ?
C24 C25 . 1.381(3) ?
C24 H24A . 0.9500 ?
C25 C26 . 1.389(3) ?
C25 H25A . 0.9500 ?
C26 H26A . 0.9500 ?

loop_
_geom_hbond_atom_site_label_D
_geom_hbond_atom_site_label_H
_geom_hbond_atom_site_label_A
_geom_hbond_site_symmetry_A
_geom_hbond_distance_DH
_geom_hbond_distance_HA
_geom_hbond_distance_DA
_geom_hbond_angle_DHA
N1 H1A O2 4_566 0.88 2.29 3.125(2) 157.6
C25 H25A Cg1 3_656 0.95 2.91 3.659(2) 136

loop_
_geom_torsion_atom_site_label_1
_geom_torsion_atom_site_label_2
_geom_torsion_atom_site_label_3
_geom_torsion_atom_site_label_4
_geom_torsion_site_symmetry_1
_geom_torsion_site_symmetry_2
_geom_torsion_site_symmetry_3
_geom_torsion_site_symmetry_4
_geom_torsion
_geom_torsion_publ_flag
C11 N1 C1 C8 . . . . 16.8(2) ?
C11 N1 C1 C2 . . . . -105.55(19) ?
C11 N1 C1 C9 . . . . 136.25(18) ?
N1 C1 C2 C3 . . . . -176.90(15) ?
C8 C1 C2 C3 . . . . 58.4(2) ?
C9 C1 C2 C3 . . . . -58.42(19) ?
C1 C2 C3 C10 . . . . -59.6(2) ?
C1 C2 C3 C4 . . . . 59.8(2) ?
C10 C3 C4 C5 . . . . 58.9(2) ?
C2 C3 C4 C5 . . . . -59.7(2) ?
C3 C4 C5 C6 . . . . -58.9(2) ?
C3 C4 C5 C9 . . . . 59.7(2) ?
C4 C5 C6 C7 . . . . 58.6(2) ?
C9 C5 C6 C7 . . . . -60.4(2) ?
C5 C6 C7 C10 . . . . -58.6(2) ?
C5 C6 C7 C8 . . . . 61.2(2) ?
N1 C1 C8 C7 . . . . 178.59(15) ?
C2 C1 C8 C7 . . . . -57.8(2) ?
C9 C1 C8 C7 . . . . 58.92(19) ?
C6 C7 C8 C1 . . . . -60.80(19) ?
C10 C7 C8 C1 . . . . 59.7(2) ?
N1 C1 C9 C5 . . . . 178.45(15) ?
C8 C1 C9 C5 . . . . -59.0(2) ?
C2 C1 C9 C5 . . . . 58.3(2) ?
C6 C5 C9 C1 . . . . 59.9(2) ?
C4 C5 C9 C1 . . . . -59.7(2) ?
C4 C3 C10 C7 . . . . -58.7(2) ?
C2 C3 C10 C7 . . . . 60.4(2) ?
C6 C7 C10 C3 . . . . 58.9(2) ?
C8 C7 C10 C3 . . . . -60.9(2) ?
C1 N1 C11 C19 . . . . 56.7(2) ?
C1 N1 C11 C12 . . . . -73.9(2) ?
C1 N1 C11 C20 . . . . 173.51(16) ?
C13 N2 C12 O1 . . . . 173.79(16) ?
C21 N2 C12 O1 . . . . -0.4(2) ?
C13 N2 C12 C11 . . . . -11.0(2) ?
C21 N2 C12 C11 . . . . 174.78(15) ?
N1 C11 C12 O1 . . . . -40.5(2) ?
C19 C11 C12 O1 . . . . -170.96(16) ?
C20 C11 C12 O1 . . . . 74.8(2) ?
N1 C11 C12 N2 . . . . 144.29(16) ?
C19 C11 C12 N2 . . . . 13.8(2) ?
C20 C11 C12 N2 . . . . -100.45(18) ?
C12 N2 C13 C14 . . . . -175.37(16) ?
C21 N2 C13 C14 . . . . -1.3(2) ?
C12 N2 C13 C18 . . . . 3.5(3) ?
C21 N2 C13 C18 . . . . 177.59(16) ?
C18 C13 C14 C15 . . . . -0.4(3) ?
N2 C13 C14 C15 . . . . 178.54(16) ?
C13 C14 C15 C16 . . . . -0.4(3) ?
C14 C15 C16 C17 . . . . 0.8(3) ?
C15 C16 C17 C18 . . . . -0.5(3) ?
C16 C17 C18 C13 . . . . -0.2(3) ?
C16 C17 C18 C19 . . . . -178.86(17) ?
C14 C13 C18 C17 . . . . 0.6(3) ?
N2 C13 C18 C17 . . . . -178.27(15) ?
C14 C13 C18 C19 . . . . 179.30(16) ?
N2 C13 C18 C19 . . . . 0.4(3) ?
C17 C18 C19 O2 . . . . -0.5(3) ?
C13 C18 C19 O2 . . . . -179.14(17) ?
C17 C18 C19 C11 . . . . -177.74(16) ?
C13 C18 C19 C11 . . . . 3.6(3) ?
N1 C11 C19 O2 . . . . 44.2(2) ?
C12 C11 C19 O2 . . . . 172.40(16) ?
C20 C11 C19 O2 . . . . -74.2(2) ?
N1 C11 C19 C18 . . . . -138.47(17) ?
C12 C11 C19 C18 . . . . -10.3(2) ?
C20 C11 C19 C18 . . . . 103.15(18) ?
C12 N2 C21 C22 . . . . -101.15(19) ?
C13 N2 C21 C22 . . . . 84.3(2) ?
C12 N2 C21 C26 . . . . 77.1(2) ?
C13 N2 C21 C26 . . . . -97.42(19) ?
C26 C21 C22 C23 . . . . 0.1(3) ?
N2 C21 C22 C23 . . . . 178.30(15) ?
C21 C22 C23 C24 . . . . -0.9(3) ?
C22 C23 C24 C25 . . . . 0.8(3) ?
C23 C24 C25 C26 . . . . 0.0(3) ?
C22 C21 C26 C25 . . . . 0.8(3) ?
N2 C21 C26 C25 . . . . -177.47(16) ?
C24 C25 C26 C21 . . . . -0.8(3) ?
